data_4001124
loop_
_publ_author_name
'Suescun, Leopoldo'
'Dabrowski, Bogdan'
'Mais, James'
'Remsen, Steven'
'Richardson, James W.'
'Maxey, Evan R.'
'Jorgensen, James D.'

_publ_section_title
;
 Oxygen Ordered Phases in LaxSr1&#x2212;xMnOy(0 &#x2264;x&#x2264; 0.2, 2.5
 &#x2264; y &#x2264; 3): An In situ Neutron Powder Diffraction Study
;
_journal_issue 4
_journal_name_full 'Chemistry of Materials'
_journal_page_first 1636
_journal_paper_doi 10.1021/cm703139c
_journal_volume 20
_journal_year 2008
_chemical_formula_structural ' Sr 4.5 La 0.5 Mn 5 O 13'
_chemical_formula_sum 'La Mn5 O13 Sr4'
_chemical_formula_weight 972.06
_space_group_IT_number 84
_symmetry_cell_setting tetragonal
_symmetry_space_group_name_Hall '-P 4c'
_symmetry_space_group_name_H-M 'P 42/m'
_cell_angle_alpha 90.0
_cell_angle_beta 90.0
_cell_angle_gamma 90.0
_cell_formula_units_Z 2
_cell_length_a 8.73091(28)
_cell_length_b 8.73091
_cell_length_c 7.70497(28)
_cell_measurement_temperature 773(5)
_cell_volume 587.34(3)
_computing_structure_refinement GSAS
_pd_phase_name '(La0.2Sr0.8)5Mn5O13, oT, Sr5Mn5O13 type'
_refine_ls_goodness_of_fit_all 1.24
_refine_ls_matrix_type full
_refine_ls_number_parameters 54
_refine_ls_number_restraints 0
_refine_ls_shift/su_max 0.02
_refine_ls_shift/su_mean 0.00
_cod_data_source_file cm703139c-file003.cif
_cod_data_source_block (L2S8)5M5O13-500_overall
_cod_depositor_comments
;
The following automatic conversions were performed:

'_geom_bond_publ_flag' value 'N' changed to 'n' according to
/home/saulius/struct/CIF-dictionaries/cif_core.dic dictionary named
'cif_core.dic' version 2.4.1 from 2010-06-29 (202
times).

'_geom_angle_publ_flag' value 'N' changed to 'n' according
to /home/saulius/struct/CIF-dictionaries/cif_core.dic dictionary
named 'cif_core.dic' version 2.4.1 from 2010-06-29 (1010 times).

Automatic conversion script
Id: cif_fix_values 1715 2011-07-08 13:25:40Z adriana 
;
_cod_original_cell_volume 587.34(5)
_cod_original_sg_symbol_Hall '- P 4 c'
_cod_original_formula_sum 'La1.00 Mn5 O13 Sr4.00'
_cod_database_code 4001124

loop_
_symmetry_equiv_pos_site_id
_symmetry_equiv_pos_as_xyz
1 +x,+y,+z
2 -y,+x,+z+1/2
3 -x,-y,+z
4 +y,-x,+z+1/2
-1 -x,-y,-z
-2 +y,-x,-z+1/2
-3 +x,+y,-z
-4 -y,+x,-z+1/2

loop_
_atom_site_type_symbol
_atom_site_label
_atom_site_fract_x
_atom_site_fract_y
_atom_site_fract_z
_atom_site_occupancy
_atom_site_thermal_displace_type
_atom_site_U_iso_or_equiv
_atom_site_symmetry_multiplicity
La La1 0.5 0.5 0.25 0.2 Uiso 0.0168(10) 8
Sr Sr1 0.5 0.5 0.25 0.8 Uiso 0.0168(10) 2
La La2 0.1128(4) 0.7185(4) 0.2519(11) 0.8 Uiso 0.0168(10) 8
Sr Sr2 0.1128(4) 0.7185(4) 0.2519(11) 0.2 Uiso 0.0168(10) 8
Mn Mn1 0.0 0.0 0.0 1.0 Uiso 0.0071(8) 2
Mn Mn2 0.2000(13) 0.4067(15) 0.0 1.0 Uiso 0.0071(8) 4
Mn Mn3 0.2002(14) 0.4071(15) 0.5 1.0 Uiso 0.0071(8) 4
O O2 0.0965(15) 0.2079(15) 0.0 1.0 Uiso 0.058(4) 4
O O3 0.0748(10) 0.2209(11) 0.5 1.0 Uiso 0.0069(17) 4
O O4 0.4061(12) 0.3085(13) 0.0 1.0 Uiso 0.0170(25) 4
O O5 0.3933(12) 0.2817(13) 0.5 1.0 Uiso 0.0247(31) 4
O O6 0.1807(6) 0.4122(8) 0.2517(15) 1.0 Uiso 0.0372(17) 8
O O1 0.0 0.0 0.25 1.0 Uiso 0.0223(30) 2

loop_
_geom_angle_atom_site_label_1
_geom_angle_atom_site_label_2
_geom_angle_atom_site_label_3
_geom_angle
_geom_angle_site_symmetry_1
_geom_angle_site_symmetry_3
_geom_angle_publ_flag
Sr2 Sr2 Sr2 85.86(17) 3_565 -2_465 n
Sr2 Sr2 Sr2 90.0 3_565 -3_555 n
Sr2 Sr2 Sr2 90.0 3_565 -3_556 n
Sr2 Sr2 Sr2 175.83(18) 3_565 -4_665 n
Sr2 Sr2 Sr1 87.86(12) 3_565 1_555 n
Sr2 Sr2 La2 85.86(17) 3_565 -2_466 n
Sr2 Sr2 La2 90.0 3_565 -3_555 n
Sr2 Sr2 La2 90.0 3_565 -3_556 n
Sr2 Sr2 La2 175.83(18) 3_565 -4_666 n
Sr2 Sr2 Mn1 121.84(13) 3_565 1_565 n
Sr2 Sr2 Mn1 122.03(12) 3_565 2_565 n
Sr2 Sr2 Mn2 52.87(19) 3_565 1_555 n
Sr2 Sr2 Mn2 123.49(23) 3_565 4_565 n
Sr2 Sr2 Mn3 52.71(20) 3_565 1_555 n
Sr2 Sr2 Mn3 123.27(23) 3_565 4_564 n
Sr2 Sr2 O2 84.40(29) 3_565 3_565 n
Sr2 Sr2 O2 133.52(24) 3_565 4_565 n
Sr2 Sr2 O3 83.71(23) 3_565 3_565 n
Sr2 Sr2 O3 136.37(19) 3_565 4_564 n
Sr2 Sr2 O4 86.24(21) 3_565 4_565 n
Sr2 Sr2 O5 85.82(26) 3_565 4_564 n
Sr2 Sr2 O6 39.81(13) 3_565 1_555 n
Sr2 Sr2 O6 38.69(14) 3_565 3_565 n
Sr2 Sr2 Sr2 89.55(25) -2_465 -3_555 n
Sr2 Sr2 Sr2 90.45(25) -2_465 -3_556 n
Sr2 Sr2 Sr2 89.997(4) -2_465 -4_665 n
Sr2 Sr2 Sr1 173.69(13) -2_466 1_555 n
Sr2 Sr2 La2 0.0 -2_466 -2_466 n
Sr2 Sr2 La2 89.55(25) -2_466 -3_555 n
Sr2 Sr2 La2 90.45(25) -2_466 -3_556 n
Sr2 Sr2 La2 89.997(4) -2_466 -4_666 n
Sr2 Sr2 Mn1 54.91(12) -2_466 1_565 n
Sr2 Sr2 Mn1 55.34(12) -2_466 2_565 n
Sr2 Sr2 Mn2 120.80(31) -2_466 1_555 n
Sr2 Sr2 Mn2 129.72(33) -2_466 4_565 n
Sr2 Sr2 Mn3 121.58(29) -2_466 1_555 n
Sr2 Sr2 Mn3 128.85(32) -2_466 4_564 n
Sr2 Sr2 O2 44.73(27) -2_466 3_565 n
Sr2 Sr2 O2 93.1(4) -2_466 4_565 n
Sr2 Sr2 O3 48.66(21) -2_466 3_565 n
Sr2 Sr2 O3 92.92(25) -2_466 4_564 n
Sr2 Sr2 O4 136.3(4) -2_466 4_565 n
Sr2 Sr2 O5 131.1(4) -2_466 4_564 n
Sr2 Sr2 O6 125.66(15) -2_466 1_555 n
Sr2 Sr2 O6 47.17(17) -2_466 3_565 n
Sr2 Sr2 Sr2 180.0 -3_555 -3_556 n
Sr2 Sr2 Sr2 89.55(25) -3_555 -4_665 n
Sr2 Sr2 Sr1 89.79(12) -3_555 1_555 n
Sr2 Sr2 La2 89.55(25) -3_555 -2_466 n
Sr2 Sr2 La2 0.0 -3_555 -3_555 n
Sr2 Sr2 La2 180.0 -3_555 -3_556 n
Sr2 Sr2 La2 89.55(25) -3_555 -4_666 n
Sr2 Sr2 Mn1 53.76(12) -3_555 1_565 n
Sr2 Sr2 Mn1 125.83(12) -3_555 2_565 n
Sr2 Sr2 Mn2 55.53(18) -3_555 1_555 n
Sr2 Sr2 Mn2 125.67(19) -3_555 4_565 n
Sr2 Sr2 Mn3 124.09(18) -3_555 1_555 n
Sr2 Sr2 Mn3 53.94(19) -3_555 4_564 n
Sr2 Sr2 O2 44.95(23) -3_555 3_565 n
Sr2 Sr2 O2 136.48(24) -3_555 4_565 n
Sr2 Sr2 O3 138.00(20) -3_555 3_565 n
Sr2 Sr2 O3 46.37(19) -3_555 4_564 n
Sr2 Sr2 O4 133.34(21) -3_555 4_565 n
Sr2 Sr2 O5 42.34(21) -3_555 4_564 n
Sr2 Sr2 O6 89.97(29) -3_555 1_555 n
Sr2 Sr2 O6 89.97(28) -3_555 3_565 n
Sr2 Sr2 Sr2 90.45(25) -3_556 -4_665 n
Sr2 Sr2 Sr1 90.21(12) -3_556 1_555 n
Sr2 Sr2 La2 90.45(25) -3_556 -2_466 n
Sr2 Sr2 La2 180.0 -3_556 -3_555 n
Sr2 Sr2 La2 0.0 -3_556 -3_556 n
Sr2 Sr2 La2 90.45(25) -3_556 -4_666 n
Sr2 Sr2 Mn1 126.24(12) -3_556 1_565 n
Sr2 Sr2 Mn1 54.17(12) -3_556 2_565 n
Sr2 Sr2 Mn2 124.47(18) -3_556 1_555 n
Sr2 Sr2 Mn2 54.33(19) -3_556 4_565 n
Sr2 Sr2 Mn3 55.91(18) -3_556 1_555 n
Sr2 Sr2 Mn3 126.06(19) -3_556 4_564 n
Sr2 Sr2 O2 135.05(23) -3_556 3_565 n
Sr2 Sr2 O2 43.52(24) -3_556 4_565 n
Sr2 Sr2 O3 42.00(20) -3_556 3_565 n
Sr2 Sr2 O3 133.63(19) -3_556 4_564 n
Sr2 Sr2 O4 46.66(21) -3_556 4_565 n
Sr2 Sr2 O5 137.66(21) -3_556 4_564 n
Sr2 Sr2 O6 90.03(29) -3_556 1_555 n
Sr2 Sr2 O6 90.03(28) -3_556 3_565 n
Sr2 Sr2 Sr1 96.28(12) -4_666 1_555 n
Sr2 Sr2 La2 89.997(4) -4_666 -2_466 n
Sr2 Sr2 La2 89.55(25) -4_666 -3_555 n
Sr2 Sr2 La2 90.45(25) -4_666 -3_556 n
Sr2 Sr2 La2 0.0 -4_666 -4_666 n
Sr2 Sr2 Mn1 54.91(12) -4_666 1_565 n
Sr2 Sr2 Mn1 55.34(12) -4_666 2_565 n
Sr2 Sr2 Mn2 129.65(31) -4_666 1_555 n
Sr2 Sr2 Mn2 59.82(25) -4_666 4_565 n
Sr2 Sr2 Mn3 130.49(32) -4_666 1_555 n
Sr2 Sr2 Mn3 59.41(25) -4_666 4_564 n
Sr2 Sr2 O2 92.37(34) -4_666 3_565 n
Sr2 Sr2 O2 47.06(28) -4_666 4_565 n
Sr2 Sr2 O3 93.86(29) -4_666 3_565 n
Sr2 Sr2 O3 43.36(19) -4_666 4_564 n
Sr2 Sr2 O4 97.07(29) -4_666 4_565 n
Sr2 Sr2 O5 96.62(31) -4_666 4_564 n
Sr2 Sr2 O6 144.33(15) -4_666 1_555 n
Sr2 Sr2 O6 137.17(17) -4_666 3_565 n
Sr1 Sr2 La2 173.69(13) 1_555 -2_466 n
Sr1 Sr2 La2 89.79(12) 1_555 -3_555 n
Sr1 Sr2 La2 90.21(12) 1_555 -3_556 n
Sr1 Sr2 La2 96.28(12) 1_555 -4_666 n
Sr1 Sr2 Mn1 128.83(17) 1_555 1_565 n
Sr1 Sr2 Mn1 129.40(19) 1_555 2_565 n
Sr1 Sr2 Mn2 54.14(19) 1_555 1_555 n
Sr1 Sr2 Mn2 55.04(19) 1_555 4_565 n
Sr1 Sr2 Mn3 54.22(20) 1_555 1_555 n
Sr1 Sr2 Mn3 54.89(20) 1_555 4_564 n
Sr1 Sr2 O2 133.86(31) 1_555 3_565 n
Sr1 Sr2 O2 91.69(33) 1_555 4_565 n
Sr1 Sr2 O3 131.18(29) 1_555 3_565 n
Sr1 Sr2 O3 91.17(21) 1_555 4_564 n
Sr1 Sr2 O4 43.64(18) 1_555 4_565 n
Sr1 Sr2 O5 47.57(18) 1_555 4_564 n
Sr1 Sr2 O6 48.06(13) 1_555 1_555 n
Sr1 Sr2 O6 126.55(16) 1_555 3_565 n
La2 Sr2 La2 89.55(25) -2_466 -3_555 n
La2 Sr2 La2 90.45(25) -2_466 -3_556 n
La2 Sr2 La2 89.997(4) -2_466 -4_666 n
La2 Sr2 Mn1 54.91(12) -2_466 1_565 n
La2 Sr2 Mn1 55.34(12) -2_466 2_565 n
La2 Sr2 Mn2 120.80(31) -2_466 1_555 n
La2 Sr2 Mn2 129.72(33) -2_466 4_565 n
La2 Sr2 Mn3 121.58(29) -2_466 1_555 n
La2 Sr2 Mn3 128.85(32) -2_466 4_564 n
La2 Sr2 O2 44.73(27) -2_466 3_565 n
La2 Sr2 O2 93.1(4) -2_466 4_565 n
La2 Sr2 O3 48.66(21) -2_466 3_565 n
La2 Sr2 O3 92.92(25) -2_466 4_564 n
La2 Sr2 O4 136.3(4) -2_466 4_565 n
La2 Sr2 O5 131.1(4) -2_466 4_564 n
La2 Sr2 O6 125.66(15) -2_466 1_555 n
La2 Sr2 O6 47.17(17) -2_466 3_565 n
La2 Sr2 La2 180.0 -3_555 -3_556 n
La2 Sr2 La2 89.55(25) -3_555 -4_666 n
La2 Sr2 Mn1 53.76(12) -3_555 1_565 n
La2 Sr2 Mn1 125.83(12) -3_555 2_565 n
La2 Sr2 Mn2 55.53(18) -3_555 1_555 n
La2 Sr2 Mn2 125.67(19) -3_555 4_565 n
La2 Sr2 Mn3 124.09(18) -3_555 1_555 n
La2 Sr2 Mn3 53.94(19) -3_555 4_564 n
La2 Sr2 O2 44.95(23) -3_555 3_565 n
La2 Sr2 O2 136.48(24) -3_555 4_565 n
La2 Sr2 O3 138.00(20) -3_555 3_565 n
La2 Sr2 O3 46.37(19) -3_555 4_564 n
La2 Sr2 O4 133.34(21) -3_555 4_565 n
La2 Sr2 O5 42.34(21) -3_555 4_564 n
La2 Sr2 O6 89.97(29) -3_555 1_555 n
La2 Sr2 O6 89.97(28) -3_555 3_565 n
La2 Sr2 La2 90.45(25) -3_556 -4_666 n
La2 Sr2 Mn1 126.24(12) -3_556 1_565 n
La2 Sr2 Mn1 54.17(12) -3_556 2_565 n
La2 Sr2 Mn2 124.47(18) -3_556 1_555 n
La2 Sr2 Mn2 54.33(19) -3_556 4_565 n
La2 Sr2 Mn3 55.91(18) -3_556 1_555 n
La2 Sr2 Mn3 126.06(19) -3_556 4_564 n
La2 Sr2 O2 135.05(23) -3_556 3_565 n
La2 Sr2 O2 43.52(24) -3_556 4_565 n
La2 Sr2 O3 42.00(20) -3_556 3_565 n
La2 Sr2 O3 133.63(19) -3_556 4_564 n
La2 Sr2 O4 46.66(21) -3_556 4_565 n
La2 Sr2 O5 137.66(21) -3_556 4_564 n
La2 Sr2 O6 90.03(29) -3_556 1_555 n
La2 Sr2 O6 90.03(28) -3_556 3_565 n
La2 Sr2 Mn1 54.91(12) -4_666 1_565 n
La2 Sr2 Mn1 55.34(12) -4_666 2_565 n
La2 Sr2 Mn2 129.65(31) -4_666 1_555 n
La2 Sr2 Mn2 59.82(25) -4_666 4_565 n
La2 Sr2 Mn3 130.49(32) -4_666 1_555 n
La2 Sr2 Mn3 59.41(25) -4_666 4_564 n
La2 Sr2 O2 92.37(34) -4_666 3_565 n
La2 Sr2 O2 47.06(28) -4_666 4_565 n
La2 Sr2 O3 93.86(29) -4_666 3_565 n
La2 Sr2 O3 43.36(19) -4_666 4_564 n
La2 Sr2 O4 97.07(29) -4_666 4_565 n
La2 Sr2 O5 96.62(31) -4_666 4_564 n
La2 Sr2 O6 144.33(15) -4_666 1_555 n
La2 Sr2 O6 137.17(17) -4_666 3_565 n
Mn1 Sr2 Mn1 72.08(8) 1_565 2_565 n
Mn1 Sr2 Mn2 109.05(27) 1_565 1_555 n
Mn1 Sr2 Mn2 114.66(22) 1_565 4_565 n
Mn1 Sr2 Mn3 174.53(23) 1_565 1_555 n
Mn1 Sr2 Mn3 74.02(23) 1_565 4_564 n
Mn1 Sr2 O2 37.46(30) 1_565 3_565 n
Mn1 Sr2 O2 93.71(28) 1_565 4_565 n
Mn1 Sr2 O3 95.42(21) 1_565 3_565 n
Mn1 Sr2 O3 38.06(19) 1_565 4_564 n
Mn1 Sr2 O4 151.91(23) 1_565 4_565 n
Mn1 Sr2 O5 90.57(26) 1_565 4_564 n
Mn1 Sr2 O6 142.7(4) 1_565 1_555 n
Mn1 Sr2 O6 91.73(21) 1_565 3_565 n
Mn1 Sr2 Mn2 174.75(22) 2_565 1_555 n
Mn1 Sr2 Mn2 74.43(24) 2_565 4_565 n
Mn1 Sr2 Mn3 109.84(26) 2_565 1_555 n
Mn1 Sr2 Mn3 114.69(23) 2_565 4_564 n
Mn1 Sr2 O2 92.12(28) 2_565 3_565 n
Mn1 Sr2 O2 37.78(32) 2_565 4_565 n
Mn1 Sr2 O3 38.58(22) 2_565 3_565 n
Mn1 Sr2 O3 91.29(18) 2_565 4_564 n
Mn1 Sr2 O4 94.42(26) 2_565 4_565 n
Mn1 Sr2 O5 151.88(27) 2_565 4_564 n
Mn1 Sr2 O6 143.2(4) 2_565 1_555 n
Mn1 Sr2 O6 91.77(22) 2_565 3_565 n
Mn2 Sr2 Mn2 109.17(35) 1_555 4_565 n
Mn2 Sr2 Mn3 68.57(14) 1_555 1_555 n
Mn2 Sr2 Mn3 70.40(27) 1_555 4_564 n
Mn2 Sr2 O2 86.18(33) 1_555 3_565 n
Mn2 Sr2 O2 145.8(4) 1_555 4_565 n
Mn2 Sr2 O3 136.48(28) 1_555 3_565 n
Mn2 Sr2 O3 92.53(30) 1_555 4_564 n
Mn2 Sr2 O4 86.68(25) 1_555 4_565 n
Mn2 Sr2 O5 33.03(28) 1_555 4_564 n
Mn2 Sr2 O6 34.57(28) 1_555 1_555 n
Mn2 Sr2 O6 83.09(28) 1_555 3_565 n
Mn2 Sr2 Mn3 70.78(26) 4_565 1_555 n
Mn2 Sr2 Mn3 71.73(15) 4_565 4_564 n
Mn2 Sr2 O2 152.1(4) 4_565 3_565 n
Mn2 Sr2 O2 36.7(4) 4_565 4_565 n
Mn2 Sr2 O3 91.18(33) 4_565 3_565 n
Mn2 Sr2 O3 90.03(24) 4_565 4_564 n
Mn2 Sr2 O4 37.27(26) 4_565 4_565 n
Mn2 Sr2 O5 94.13(29) 4_565 4_564 n
Mn2 Sr2 O6 92.43(29) 4_565 1_555 n
Mn2 Sr2 O6 143.5(4) 4_565 3_565 n
Mn3 Sr2 Mn3 109.1(4) 1_555 4_564 n
Mn3 Sr2 O2 137.1(4) 1_555 3_565 n
Mn3 Sr2 O2 90.65(34) 1_555 4_565 n
Mn3 Sr2 O3 83.67(30) 1_555 3_565 n
Mn3 Sr2 O3 145.38(28) 1_555 4_564 n
Mn3 Sr2 O4 33.55(25) 1_555 4_565 n
Mn3 Sr2 O5 89.55(27) 1_555 4_564 n
Mn3 Sr2 O6 34.25(27) 1_555 1_555 n
Mn3 Sr2 O6 83.13(27) 1_555 3_565 n
Mn3 Sr2 O2 93.00(33) 4_564 3_565 n
Mn3 Sr2 O2 92.85(34) 4_564 4_565 n
Mn3 Sr2 O3 152.81(33) 4_564 3_565 n
Mn3 Sr2 O3 36.33(28) 4_564 4_564 n
Mn3 Sr2 O4 90.57(30) 4_564 4_565 n
Mn3 Sr2 O5 37.56(30) 4_564 4_564 n
Mn3 Sr2 O6 92.35(30) 4_564 1_555 n
Mn3 Sr2 O6 143.0(4) 4_564 3_565 n
O2 Sr2 O2 125.4(5) 3_565 4_565 n
O2 Sr2 O3 93.06(23) 3_565 3_565 n
O2 Sr2 O3 65.49(31) 3_565 4_564 n
O2 Sr2 O4 170.45(34) 3_565 4_565 n
O2 Sr2 O5 86.5(4) 3_565 4_564 n
O2 Sr2 O6 111.9(4) 3_565 1_555 n
O2 Sr2 O6 59.08(34) 3_565 3_565 n
O2 Sr2 O3 62.35(35) 4_565 3_565 n
O2 Sr2 O3 90.10(22) 4_565 4_564 n
O2 Sr2 O4 63.1(4) 4_565 4_565 n
O2 Sr2 O5 125.93(34) 4_565 4_564 n
O2 Sr2 O6 122.0(4) 4_565 1_555 n
O2 Sr2 O6 122.5(4) 4_565 3_565 n
O3 Sr2 O3 126.49(34) 3_565 4_564 n
O3 Sr2 O4 87.8(4) 3_565 4_565 n
O3 Sr2 O5 169.52(29) 3_565 4_564 n
O3 Sr2 O6 109.80(32) 3_565 1_555 n
O3 Sr2 O6 60.14(31) 3_565 3_565 n
O3 Sr2 O4 121.21(22) 4_564 4_565 n
O3 Sr2 O5 62.62(31) 4_564 4_564 n
O3 Sr2 O6 123.58(34) 4_564 1_555 n
O3 Sr2 O6 124.56(33) 4_564 3_565 n
O4 Sr2 O5 91.00(27) 4_565 4_564 n
O4 Sr2 O6 59.08(28) 4_565 1_555 n
O4 Sr2 O6 113.69(33) 4_565 3_565 n
O5 Sr2 O6 60.99(31) 4_564 1_555 n
O5 Sr2 O6 111.2(4) 4_564 3_565 n
O6 Sr2 O6 78.50(16) 1_555 3_565 n
Sr2 Sr1 Sr2 179.5720(18) 1_555 3_665 n
Sr2 Sr1 Sr2 90.0008(9) 1_555 -2_565 n
Sr2 Sr1 Sr2 90.0008(9) 1_555 -4_655 n
Sr2 Sr1 Sr1 90.21(12) 1_555 2_654 n
Sr2 Sr1 Sr1 89.79(12) 1_555 2_655 n
Sr2 Sr1 La2 0.0 1_555 1_555 n
Sr2 Sr1 La2 179.5720(18) 1_555 3_665 n
Sr2 Sr1 La2 90.0008(9) 1_555 -2_566 n
Sr2 Sr1 La2 90.0008(9) 1_555 -4_656 n
Sr2 Sr1 Mn2 56.02(22) 1_555 1_555 n
Sr2 Sr1 Mn2 126.41(23) 1_555 2_655 n
Sr2 Sr1 Mn2 124.28(24) 1_555 3_665 n
Sr2 Sr1 Mn2 53.29(21) 1_555 4_565 n
Sr2 Sr1 Mn3 55.69(23) 1_555 1_555 n
Sr2 Sr1 Mn3 126.67(23) 1_555 2_654 n
Sr2 Sr1 Mn3 124.01(23) 1_555 3_665 n
Sr2 Sr1 Mn3 53.64(22) 1_555 4_564 n
Sr2 Sr1 O4 92.45(21) 1_555 1_555 n
Sr2 Sr1 O4 133.73(21) 1_555 2_655 n
Sr2 Sr1 O4 87.85(22) 1_555 3_665 n
Sr2 Sr1 O4 45.85(23) 1_555 4_565 n
Sr2 Sr1 O5 92.37(23) 1_555 1_555 n
Sr2 Sr1 Sr2 90.0008(9) 3_665 -2_565 n
Sr2 Sr1 Sr2 90.0008(9) 3_665 -4_655 n
Sr2 Sr1 Sr1 90.21(12) 3_665 2_654 n
Sr2 Sr1 Sr1 89.79(12) 3_665 2_655 n
Sr2 Sr1 La2 179.5720(18) 3_665 1_555 n
Sr2 Sr1 La2 0.0 3_665 3_665 n
Sr2 Sr1 La2 90.0008(9) 3_665 -2_566 n
Sr2 Sr1 La2 90.0008(9) 3_665 -4_656 n
Sr2 Sr1 Mn2 124.28(24) 3_665 1_555 n
Sr2 Sr1 Mn2 53.29(21) 3_665 2_655 n
Sr2 Sr1 Mn2 56.02(22) 3_665 3_665 n
Sr2 Sr1 Mn2 126.41(23) 3_665 4_565 n
Sr2 Sr1 Mn3 124.01(23) 3_665 1_555 n
Sr2 Sr1 Mn3 53.64(22) 3_665 2_654 n
Sr2 Sr1 Mn3 55.69(23) 3_665 3_665 n
Sr2 Sr1 Mn3 126.67(23) 3_665 4_564 n
Sr2 Sr1 O4 87.85(22) 3_665 1_555 n
Sr2 Sr1 O4 45.85(23) 3_665 2_655 n
Sr2 Sr1 O4 92.45(21) 3_665 3_665 n
Sr2 Sr1 O4 133.73(21) 3_665 4_565 n
Sr2 Sr1 O5 87.34(24) 3_665 1_555 n
Sr2 Sr1 Sr2 179.5702(18) -2_565 -4_655 n
Sr2 Sr1 Sr1 89.79(12) -2_566 2_654 n
Sr2 Sr1 Sr1 90.21(12) -2_566 2_655 n
Sr2 Sr1 La2 90.0008(9) -2_566 1_555 n
Sr2 Sr1 La2 90.0008(9) -2_566 3_665 n
Sr2 Sr1 La2 0.0 -2_566 -2_566 n
Sr2 Sr1 La2 179.5702(18) -2_566 -4_656 n
Sr2 Sr1 Mn2 126.41(23) -2_566 1_555 n
Sr2 Sr1 Mn2 124.28(24) -2_566 2_655 n
Sr2 Sr1 Mn2 53.29(21) -2_566 3_665 n
Sr2 Sr1 Mn2 56.02(22) -2_566 4_565 n
Sr2 Sr1 Mn3 126.67(23) -2_566 1_555 n
Sr2 Sr1 Mn3 124.01(23) -2_566 2_654 n
Sr2 Sr1 Mn3 53.64(22) -2_566 3_665 n
Sr2 Sr1 Mn3 55.69(23) -2_566 4_564 n
Sr2 Sr1 O4 133.73(21) -2_566 1_555 n
Sr2 Sr1 O4 87.85(22) -2_566 2_655 n
Sr2 Sr1 O4 45.85(23) -2_566 3_665 n
Sr2 Sr1 O4 92.45(21) -2_566 4_565 n
Sr2 Sr1 O5 137.86(18) -2_566 1_555 n
Sr2 Sr1 Sr1 89.79(12) -4_656 2_654 n
Sr2 Sr1 Sr1 90.21(12) -4_656 2_655 n
Sr2 Sr1 La2 90.0008(9) -4_656 1_555 n
Sr2 Sr1 La2 90.0008(9) -4_656 3_665 n
Sr2 Sr1 La2 179.5702(18) -4_656 -2_566 n
Sr2 Sr1 La2 0.0 -4_656 -4_656 n
Sr2 Sr1 Mn2 53.29(21) -4_656 1_555 n
Sr2 Sr1 Mn2 56.02(22) -4_656 2_655 n
Sr2 Sr1 Mn2 126.41(23) -4_656 3_665 n
Sr2 Sr1 Mn2 124.28(24) -4_656 4_565 n
Sr2 Sr1 Mn3 53.64(22) -4_656 1_555 n
Sr2 Sr1 Mn3 55.69(23) -4_656 2_654 n
Sr2 Sr1 Mn3 126.67(23) -4_656 3_665 n
Sr2 Sr1 Mn3 124.01(23) -4_656 4_564 n
Sr2 Sr1 O4 45.85(23) -4_656 1_555 n
Sr2 Sr1 O4 92.45(21) -4_656 2_655 n
Sr2 Sr1 O4 133.73(21) -4_656 3_665 n
Sr2 Sr1 O4 87.85(22) -4_656 4_565 n
Sr2 Sr1 O5 42.57(19) -4_656 1_555 n
Sr1 Sr1 Sr1 180.0 2_654 2_655 n
Sr1 Sr1 La2 90.21(12) 2_654 1_555 n
Sr1 Sr1 La2 90.21(12) 2_654 3_665 n
Sr1 Sr1 La2 89.79(12) 2_654 -2_566 n
Sr1 Sr1 La2 89.79(12) 2_654 -4_656 n
Sr1 Sr1 Mn2 54.92(11) 2_654 1_555 n
Sr1 Sr1 Mn2 125.08(11) 2_654 2_655 n
Sr1 Sr1 Mn2 54.92(11) 2_654 3_665 n
Sr1 Sr1 Mn2 125.08(11) 2_654 4_565 n
Sr1 Sr1 Mn3 125.11(12) 2_654 1_555 n
Sr1 Sr1 Mn3 54.89(12) 2_654 2_654 n
Sr1 Sr1 Mn3 125.11(12) 2_654 3_665 n
Sr1 Sr1 Mn3 54.89(12) 2_654 4_564 n
Sr1 Sr1 O4 44.03(18) 2_654 1_555 n
Sr1 Sr1 O4 135.97(18) 2_654 2_655 n
Sr1 Sr1 O4 44.03(18) 2_654 3_665 n
Sr1 Sr1 O4 135.97(18) 2_654 4_565 n
Sr1 Sr1 O5 132.24(14) 2_654 1_555 n
Sr1 Sr1 La2 89.79(12) 2_655 1_555 n
Sr1 Sr1 La2 89.79(12) 2_655 3_665 n
Sr1 Sr1 La2 90.21(12) 2_655 -2_566 n
Sr1 Sr1 La2 90.21(12) 2_655 -4_656 n
Sr1 Sr1 Mn2 125.08(11) 2_655 1_555 n
Sr1 Sr1 Mn2 54.92(11) 2_655 2_655 n
Sr1 Sr1 Mn2 125.08(11) 2_655 3_665 n
Sr1 Sr1 Mn2 54.92(11) 2_655 4_565 n
Sr1 Sr1 Mn3 54.89(12) 2_655 1_555 n
Sr1 Sr1 Mn3 125.11(12) 2_655 2_654 n
Sr1 Sr1 Mn3 54.89(12) 2_655 3_665 n
Sr1 Sr1 Mn3 125.11(12) 2_655 4_564 n
Sr1 Sr1 O4 135.97(18) 2_655 1_555 n
Sr1 Sr1 O4 44.03(18) 2_655 2_655 n
Sr1 Sr1 O4 135.97(18) 2_655 3_665 n
Sr1 Sr1 O4 44.03(18) 2_655 4_565 n
Sr1 Sr1 O5 47.76(14) 2_655 1_555 n
La2 Sr1 La2 179.5720(18) 1_555 3_665 n
La2 Sr1 La2 90.0008(9) 1_555 -2_566 n
La2 Sr1 La2 90.0008(9) 1_555 -4_656 n
La2 Sr1 Mn2 56.02(22) 1_555 1_555 n
La2 Sr1 Mn2 126.41(23) 1_555 2_655 n
La2 Sr1 Mn2 124.28(24) 1_555 3_665 n
La2 Sr1 Mn2 53.29(21) 1_555 4_565 n
La2 Sr1 Mn3 55.69(23) 1_555 1_555 n
La2 Sr1 Mn3 126.67(23) 1_555 2_654 n
La2 Sr1 Mn3 124.01(23) 1_555 3_665 n
La2 Sr1 Mn3 53.64(22) 1_555 4_564 n
La2 Sr1 O4 92.45(21) 1_555 1_555 n
La2 Sr1 O4 133.73(21) 1_555 2_655 n
La2 Sr1 O4 87.85(22) 1_555 3_665 n
La2 Sr1 O4 45.85(23) 1_555 4_565 n
La2 Sr1 O5 92.37(23) 1_555 1_555 n
La2 Sr1 La2 90.0008(9) 3_665 -2_566 n
La2 Sr1 La2 90.0008(9) 3_665 -4_656 n
La2 Sr1 Mn2 124.28(24) 3_665 1_555 n
La2 Sr1 Mn2 53.29(21) 3_665 2_655 n
La2 Sr1 Mn2 56.02(22) 3_665 3_665 n
La2 Sr1 Mn2 126.41(23) 3_665 4_565 n
La2 Sr1 Mn3 124.01(23) 3_665 1_555 n
La2 Sr1 Mn3 53.64(22) 3_665 2_654 n
La2 Sr1 Mn3 55.69(23) 3_665 3_665 n
La2 Sr1 Mn3 126.67(23) 3_665 4_564 n
La2 Sr1 O4 87.85(22) 3_665 1_555 n
La2 Sr1 O4 45.85(23) 3_665 2_655 n
La2 Sr1 O4 92.45(21) 3_665 3_665 n
La2 Sr1 O4 133.73(21) 3_665 4_565 n
La2 Sr1 O5 87.34(24) 3_665 1_555 n
La2 Sr1 La2 179.5702(18) -2_566 -4_656 n
La2 Sr1 Mn2 126.41(23) -2_566 1_555 n
La2 Sr1 Mn2 124.28(24) -2_566 2_655 n
La2 Sr1 Mn2 53.29(21) -2_566 3_665 n
La2 Sr1 Mn2 56.02(22) -2_566 4_565 n
La2 Sr1 Mn3 126.67(23) -2_566 1_555 n
La2 Sr1 Mn3 124.01(23) -2_566 2_654 n
La2 Sr1 Mn3 53.64(22) -2_566 3_665 n
La2 Sr1 Mn3 55.69(23) -2_566 4_564 n
La2 Sr1 O4 133.73(21) -2_566 1_555 n
La2 Sr1 O4 87.85(22) -2_566 2_655 n
La2 Sr1 O4 45.85(23) -2_566 3_665 n
La2 Sr1 O4 92.45(21) -2_566 4_565 n
La2 Sr1 O5 137.86(18) -2_566 1_555 n
La2 Sr1 Mn2 53.29(21) -4_656 1_555 n
La2 Sr1 Mn2 56.02(22) -4_656 2_655 n
La2 Sr1 Mn2 126.41(23) -4_656 3_665 n
La2 Sr1 Mn2 124.28(24) -4_656 4_565 n
La2 Sr1 Mn3 53.64(22) -4_656 1_555 n
La2 Sr1 Mn3 55.69(23) -4_656 2_654 n
La2 Sr1 Mn3 126.67(23) -4_656 3_665 n
La2 Sr1 Mn3 124.01(23) -4_656 4_564 n
La2 Sr1 O4 45.85(23) -4_656 1_555 n
La2 Sr1 O4 92.45(21) -4_656 2_655 n
La2 Sr1 O4 133.73(21) -4_656 3_665 n
La2 Sr1 O4 87.85(22) -4_656 4_565 n
La2 Sr1 O5 42.57(19) -4_656 1_555 n
Mn2 Sr1 Mn2 109.29(11) 1_555 2_655 n
Mn2 Sr1 Mn2 109.83(22) 1_555 3_665 n
Mn2 Sr1 Mn2 109.29(11) 1_555 4_565 n
Mn2 Sr1 Mn3 70.19(13) 1_555 1_555 n
Mn2 Sr1 Mn3 70.7(4) 1_555 2_654 n
Mn2 Sr1 Mn3 179.96570(30) 1_555 3_665 n
Mn2 Sr1 Mn3 70.7(4) 1_555 4_564 n
Mn2 Sr1 O4 36.48(30) 1_555 1_555 n
Mn2 Sr1 O4 145.74(32) 1_555 2_655 n
Mn2 Sr1 O4 88.72(26) 1_555 3_665 n
Mn2 Sr1 O4 90.00(23) 1_555 4_565 n
Mn2 Sr1 O5 88.32(21) 1_555 1_555 n
Mn2 Sr1 Mn2 109.29(11) 2_655 3_665 n
Mn2 Sr1 Mn2 109.83(22) 2_655 4_565 n
Mn2 Sr1 Mn3 70.7(4) 2_655 1_555 n
Mn2 Sr1 Mn3 70.19(13) 2_655 2_654 n
Mn2 Sr1 Mn3 70.7(4) 2_655 3_665 n
Mn2 Sr1 Mn3 179.96040(30) 2_655 4_564 n
Mn2 Sr1 O4 90.00(23) 2_655 1_555 n
Mn2 Sr1 O4 36.48(30) 2_655 2_655 n
Mn2 Sr1 O4 145.74(32) 2_655 3_665 n
Mn2 Sr1 O4 88.72(26) 2_655 4_565 n
Mn2 Sr1 O5 34.19(29) 2_655 1_555 n
Mn2 Sr1 Mn2 109.29(11) 3_665 4_565 n
Mn2 Sr1 Mn3 179.94760(30) 3_665 1_555 n
Mn2 Sr1 Mn3 70.7(4) 3_665 2_654 n
Mn2 Sr1 Mn3 70.19(13) 3_665 3_665 n
Mn2 Sr1 Mn3 70.7(4) 3_665 4_564 n
Mn2 Sr1 O4 88.72(26) 3_665 1_555 n
Mn2 Sr1 O4 90.00(23) 3_665 2_655 n
Mn2 Sr1 O4 36.48(30) 3_665 3_665 n
Mn2 Sr1 O4 145.74(32) 3_665 4_565 n
Mn2 Sr1 O5 143.32(29) 3_665 1_555 n
Mn2 Sr1 Mn3 70.7(4) 4_565 1_555 n
Mn2 Sr1 Mn3 179.94760(30) 4_565 2_654 n
Mn2 Sr1 Mn3 70.7(4) 4_565 3_665 n
Mn2 Sr1 Mn3 70.19(13) 4_565 4_564 n
Mn2 Sr1 O4 145.74(32) 4_565 1_555 n
Mn2 Sr1 O4 88.72(26) 4_565 2_655 n
Mn2 Sr1 O4 90.00(23) 4_565 3_665 n
Mn2 Sr1 O4 36.48(30) 4_565 4_565 n
Mn2 Sr1 O5 93.12(22) 4_565 1_555 n
Mn3 Sr1 Mn3 109.31(12) 1_555 2_654 n
Mn3 Sr1 Mn3 109.79(24) 1_555 3_665 n
Mn3 Sr1 Mn3 109.31(12) 1_555 4_564 n
Mn3 Sr1 O4 91.33(26) 1_555 1_555 n
Mn3 Sr1 O4 90.00(24) 1_555 2_655 n
Mn3 Sr1 O4 143.49(27) 1_555 3_665 n
Mn3 Sr1 O4 34.21(25) 1_555 4_565 n
Mn3 Sr1 O5 36.71(33) 1_555 1_555 n
Mn3 Sr1 Mn3 109.31(12) 2_654 3_665 n
Mn3 Sr1 Mn3 109.79(24) 2_654 4_564 n
Mn3 Sr1 O4 34.21(25) 2_654 1_555 n
Mn3 Sr1 O4 91.33(26) 2_654 2_655 n
Mn3 Sr1 O4 90.00(24) 2_654 3_665 n
Mn3 Sr1 O4 143.49(27) 2_654 4_565 n
Mn3 Sr1 O5 86.88(26) 2_654 1_555 n
Mn3 Sr1 Mn3 109.31(12) 3_665 4_564 n
Mn3 Sr1 O4 143.49(27) 3_665 1_555 n
Mn3 Sr1 O4 34.21(25) 3_665 2_655 n
Mn3 Sr1 O4 91.33(26) 3_665 3_665 n
Mn3 Sr1 O4 90.00(24) 3_665 4_565 n
Mn3 Sr1 O5 91.63(25) 3_665 1_555 n
Mn3 Sr1 O4 90.00(24) 4_564 1_555 n
Mn3 Sr1 O4 143.49(27) 4_564 2_655 n
Mn3 Sr1 O4 34.21(25) 4_564 3_665 n
Mn3 Sr1 O4 91.33(26) 4_564 4_565 n
Mn3 Sr1 O5 145.86(34) 4_564 1_555 n
O4 Sr1 O4 121.12(21) 1_555 2_655 n
O4 Sr1 O4 88.1(4) 1_555 3_665 n
O4 Sr1 O4 121.12(21) 1_555 4_565 n
O4 Sr1 O5 88.21(23) 1_555 1_555 n
O4 Sr1 O4 121.12(21) 2_655 3_665 n
O4 Sr1 O4 88.1(4) 2_655 4_565 n
O4 Sr1 O5 61.05(32) 2_655 1_555 n
O4 Sr1 O4 121.12(21) 3_665 4_565 n
O4 Sr1 O5 176.27(23) 3_665 1_555 n
O4 Sr1 O5 61.15(32) 4_565 1_555 n
Sr2 La2 Sr2 89.55(25) -2_465 -3_555 n
Sr2 La2 Sr2 90.45(25) -2_465 -3_556 n
Sr2 La2 Sr2 89.997(4) -2_465 -4_665 n
Sr2 La2 Sr1 173.69(13) -2_466 1_555 n
Sr2 La2 La2 0.0 -2_466 -2_466 n
Sr2 La2 La2 89.997(4) -2_466 -4_666 n
Sr2 La2 O2 44.73(27) -2_466 3_565 n
Sr2 La2 O2 93.1(4) -2_466 4_565 n
Sr2 La2 O3 48.66(21) -2_466 3_565 n
Sr2 La2 O5 131.1(4) -2_466 4_564 n
Sr2 La2 O6 125.66(15) -2_466 1_555 n
Sr2 La2 O6 138.23(19) -2_466 -2_566 n
Sr2 La2 O1 44.9991(10) -2_466 1_565 n
Sr2 La2 Sr2 180.0 -3_555 -3_556 n
Sr2 La2 Sr2 89.55(25) -3_555 -4_665 n
Sr2 La2 Sr1 89.79(12) -3_555 1_555 n
Sr2 La2 La2 89.55(25) -3_555 -2_466 n
Sr2 La2 La2 89.55(25) -3_555 -4_666 n
Sr2 La2 O2 44.95(23) -3_555 3_565 n
Sr2 La2 O2 136.48(24) -3_555 4_565 n
Sr2 La2 O3 138.00(20) -3_555 3_565 n
Sr2 La2 O5 42.34(21) -3_555 4_564 n
Sr2 La2 O6 89.97(29) -3_555 1_555 n
Sr2 La2 O6 89.42(29) -3_555 -2_566 n
Sr2 La2 O1 89.69(18) -3_555 1_565 n
Sr2 La2 Sr2 90.45(25) -3_556 -4_665 n
Sr2 La2 Sr1 90.21(12) -3_556 1_555 n
Sr2 La2 La2 90.45(25) -3_556 -2_466 n
Sr2 La2 La2 90.45(25) -3_556 -4_666 n
Sr2 La2 O2 135.05(23) -3_556 3_565 n
Sr2 La2 O2 43.52(24) -3_556 4_565 n
Sr2 La2 O3 42.00(20) -3_556 3_565 n
Sr2 La2 O5 137.66(21) -3_556 4_564 n
Sr2 La2 O6 90.03(29) -3_556 1_555 n
Sr2 La2 O6 90.58(29) -3_556 -2_566 n
Sr2 La2 O1 90.31(18) -3_556 1_565 n
Sr2 La2 Sr1 96.28(12) -4_666 1_555 n
Sr2 La2 La2 89.997(4) -4_666 -2_466 n
Sr2 La2 La2 0.0 -4_666 -4_666 n
Sr2 La2 O2 92.37(34) -4_666 3_565 n
Sr2 La2 O2 47.06(28) -4_666 4_565 n
Sr2 La2 O3 93.86(29) -4_666 3_565 n
Sr2 La2 O5 96.62(31) -4_666 4_564 n
Sr2 La2 O6 144.33(15) -4_666 1_555 n
Sr2 La2 O6 48.24(19) -4_666 -2_566 n
Sr2 La2 O1 44.9991(10) -4_666 1_565 n
Sr1 La2 La2 173.69(13) 1_555 -2_466 n
Sr1 La2 La2 96.28(12) 1_555 -4_666 n
Sr1 La2 O2 133.86(31) 1_555 3_565 n
Sr1 La2 O2 91.69(33) 1_555 4_565 n
Sr1 La2 O3 131.18(29) 1_555 3_565 n
Sr1 La2 O5 47.57(18) 1_555 4_564 n
Sr1 La2 O6 48.06(13) 1_555 1_555 n
Sr1 La2 O6 48.03(13) 1_555 -2_566 n
Sr1 La2 O1 141.28(12) 1_555 1_565 n
La2 La2 La2 89.997(4) -2_466 -4_666 n
La2 La2 O2 44.73(27) -2_466 3_565 n
La2 La2 O2 93.1(4) -2_466 4_565 n
La2 La2 O3 48.66(21) -2_466 3_565 n
La2 La2 O5 131.1(4) -2_466 4_564 n
La2 La2 O6 125.66(15) -2_466 1_555 n
La2 La2 O6 138.23(19) -2_466 -2_566 n
La2 La2 O1 44.9991(10) -2_466 1_565 n
La2 La2 O2 92.37(34) -4_666 3_565 n
La2 La2 O2 47.06(28) -4_666 4_565 n
La2 La2 O3 93.86(29) -4_666 3_565 n
La2 La2 O5 96.62(31) -4_666 4_564 n
La2 La2 O6 144.33(15) -4_666 1_555 n
La2 La2 O6 48.24(19) -4_666 -2_566 n
La2 La2 O1 44.9991(10) -4_666 1_565 n
O2 La2 O2 125.4(5) 3_565 4_565 n
O2 La2 O3 93.06(23) 3_565 3_565 n
O2 La2 O5 86.5(4) 3_565 4_564 n
O2 La2 O6 111.9(4) 3_565 1_555 n
O2 La2 O6 123.4(4) 3_565 -2_566 n
O2 La2 O1 62.01(30) 3_565 1_565 n
O2 La2 O3 62.35(35) 4_565 3_565 n
O2 La2 O5 125.93(34) 4_565 4_564 n
O2 La2 O6 122.0(4) 4_565 1_555 n
O2 La2 O6 60.9(4) 4_565 -2_566 n
O2 La2 O1 63.43(32) 4_565 1_565 n
O3 La2 O5 169.52(29) 3_565 4_564 n
O3 La2 O6 109.80(32) 3_565 1_555 n
O3 La2 O6 123.1(4) 3_565 -2_566 n
O3 La2 O1 64.94(23) 3_565 1_565 n
O5 La2 O6 60.99(31) 4_564 1_555 n
O5 La2 O6 65.09(30) 4_564 -2_566 n
O5 La2 O1 123.37(30) 4_564 1_565 n
O6 La2 O6 96.09(25) 1_555 -2_566 n
O6 La2 O1 170.66(15) 1_555 1_565 n
O6 La2 O1 93.24(19) -2_566 1_565 n
Sr2 Mn1 Sr2 110.25(4) 1_545 2_654 n
Sr2 Mn1 Sr2 107.51(24) 1_545 3_565 n
Sr2 Mn1 Sr2 110.25(4) 1_545 4_454 n
Sr2 Mn1 Sr2 180.0 1_545 -1_565 n
Sr2 Mn1 Sr2 69.75(4) 1_545 -2_455 n
Sr2 Mn1 Sr2 72.49(24) 1_545 -3_545 n
Sr2 Mn1 Sr2 69.75(4) 1_545 -4_655 n
Sr2 Mn1 O2 123.55(30) 1_545 1_555 n
Sr2 Mn1 O2 56.45(30) 1_545 3_555 n
Sr2 Mn1 O3 121.62(20) 1_545 2_554 n
Sr2 Mn1 O3 58.38(20) 1_545 4_554 n
Sr2 Mn1 O1 53.76(12) 1_545 1_555 n
Sr2 Mn1 O1 126.24(12) 1_545 2_554 n
Sr2 Mn1 Sr2 110.25(4) 2_654 3_565 n
Sr2 Mn1 Sr2 108.34(24) 2_654 4_454 n
Sr2 Mn1 Sr2 69.75(4) 2_654 -1_565 n
Sr2 Mn1 Sr2 180.0 2_654 -2_455 n
Sr2 Mn1 Sr2 69.75(4) 2_654 -3_545 n
Sr2 Mn1 Sr2 71.66(24) 2_654 -4_655 n
Sr2 Mn1 O2 53.81(30) 2_654 1_555 n
Sr2 Mn1 O2 126.19(30) 2_654 3_555 n
Sr2 Mn1 O3 128.03(19) 2_654 2_554 n
Sr2 Mn1 O3 51.97(19) 2_654 4_554 n
Sr2 Mn1 O1 125.83(12) 2_654 1_555 n
Sr2 Mn1 O1 54.17(12) 2_654 2_554 n
Sr2 Mn1 Sr2 110.25(4) 3_565 4_454 n
Sr2 Mn1 Sr2 72.49(24) 3_565 -1_565 n
Sr2 Mn1 Sr2 69.75(4) 3_565 -2_455 n
Sr2 Mn1 Sr2 180.0 3_565 -3_545 n
Sr2 Mn1 Sr2 69.75(4) 3_565 -4_655 n
Sr2 Mn1 O2 56.45(30) 3_565 1_555 n
Sr2 Mn1 O2 123.55(30) 3_565 3_555 n
Sr2 Mn1 O3 58.38(20) 3_565 2_554 n
Sr2 Mn1 O3 121.62(20) 3_565 4_554 n
Sr2 Mn1 O1 53.76(12) 3_565 1_555 n
Sr2 Mn1 O1 126.24(12) 3_565 2_554 n
Sr2 Mn1 Sr2 69.75(4) 4_454 -1_565 n
Sr2 Mn1 Sr2 71.66(24) 4_454 -2_455 n
Sr2 Mn1 Sr2 69.75(4) 4_454 -3_545 n
Sr2 Mn1 Sr2 180.0 4_454 -4_655 n
Sr2 Mn1 O2 126.19(30) 4_454 1_555 n
Sr2 Mn1 O2 53.81(30) 4_454 3_555 n
Sr2 Mn1 O3 51.97(19) 4_454 2_554 n
Sr2 Mn1 O3 128.03(19) 4_454 4_554 n
Sr2 Mn1 O1 125.83(12) 4_454 1_555 n
Sr2 Mn1 O1 54.17(12) 4_454 2_554 n
Sr2 Mn1 Sr2 110.25(4) -1_565 -2_455 n
Sr2 Mn1 Sr2 107.51(24) -1_565 -3_545 n
Sr2 Mn1 Sr2 110.25(4) -1_565 -4_655 n
Sr2 Mn1 O2 56.45(30) -1_565 1_555 n
Sr2 Mn1 O2 123.55(30) -1_565 3_555 n
Sr2 Mn1 O3 58.38(20) -1_565 2_554 n
Sr2 Mn1 O3 121.62(20) -1_565 4_554 n
Sr2 Mn1 O1 126.24(12) -1_565 1_555 n
Sr2 Mn1 O1 53.76(12) -1_565 2_554 n
Sr2 Mn1 Sr2 110.25(4) -2_455 -3_545 n
Sr2 Mn1 Sr2 108.34(24) -2_455 -4_655 n
Sr2 Mn1 O2 126.19(30) -2_456 1_555 n
Sr2 Mn1 O2 53.81(30) -2_456 3_555 n
Sr2 Mn1 O3 51.97(19) -2_456 2_554 n
Sr2 Mn1 O3 128.03(19) -2_456 4_554 n
Sr2 Mn1 O1 54.17(12) -2_456 1_555 n
Sr2 Mn1 O1 125.83(12) -2_456 2_554 n
Sr2 Mn1 Sr2 110.25(4) -3_545 -4_655 n
Sr2 Mn1 O2 123.55(30) -3_545 1_555 n
Sr2 Mn1 O2 56.45(30) -3_545 3_555 n
Sr2 Mn1 O3 121.62(20) -3_545 2_554 n
Sr2 Mn1 O3 58.38(20) -3_545 4_554 n
Sr2 Mn1 O1 126.24(12) -3_545 1_555 n
Sr2 Mn1 O1 53.76(12) -3_545 2_554 n
Sr2 Mn1 O2 53.81(30) -4_656 1_555 n
Sr2 Mn1 O2 126.19(30) -4_656 3_555 n
Sr2 Mn1 O3 128.03(19) -4_656 2_554 n
Sr2 Mn1 O3 51.97(19) -4_656 4_554 n
Sr2 Mn1 O1 54.17(12) -4_656 1_555 n
Sr2 Mn1 O1 125.83(12) -4_656 2_554 n
O2 Mn1 O2 179.9802 1_555 3_555 n
O2 Mn1 O3 96.2(6) 1_555 2_554 n
O2 Mn1 O3 83.8(6) 1_555 4_554 n
O2 Mn1 O1 90.0 1_555 1_555 n
O2 Mn1 O1 90.0 1_555 2_554 n
O2 Mn1 O3 83.8(6) 3_555 2_554 n
O2 Mn1 O3 96.2(6) 3_555 4_554 n
O2 Mn1 O1 90.0 3_555 1_555 n
O2 Mn1 O1 90.0 3_555 2_554 n
O3 Mn1 O3 179.972 2_554 4_554 n
O3 Mn1 O1 90.0 2_554 1_555 n
O3 Mn1 O1 90.0 2_554 2_554 n
O3 Mn1 O1 90.0 4_554 1_555 n
O3 Mn1 O1 90.0 4_554 2_554 n
O1 Mn1 O1 180.0 1_555 2_554 n
Sr2 Mn2 Sr2 178.8(4) 1_555 2_654 n
Sr2 Mn2 Sr2 68.9(4) 1_555 -3_555 n
Sr2 Mn2 Sr2 109.85(6) 1_555 -4_655 n
Sr2 Mn2 Sr1 69.84(18) 1_555 1_555 n
Sr2 Mn2 Sr1 107.82(34) 1_555 2_654 n
Sr2 Mn2 O2 127.0(5) 1_555 1_555 n
Sr2 Mn2 O4 122.8(4) 1_555 1_555 n
Sr2 Mn2 O5 49.4(4) 1_555 4_564 n
Sr2 Mn2 O6 52.96(34) 1_555 1_555 n
Sr2 Mn2 O6 121.7(6) 1_555 -3_555 n
Sr2 Mn2 Sr2 109.85(6) 2_654 -3_555 n
Sr2 Mn2 Sr2 71.3(4) 2_654 -4_655 n
Sr2 Mn2 Sr1 110.8(4) 2_654 1_555 n
Sr2 Mn2 Sr1 71.67(19) 2_654 2_654 n
Sr2 Mn2 O2 53.5(4) 2_654 1_555 n
Sr2 Mn2 O4 57.8(4) 2_654 1_555 n
Sr2 Mn2 O5 130.0(4) 2_654 4_564 n
Sr2 Mn2 O6 128.2(6) 2_654 1_555 n
Sr2 Mn2 O6 57.12(33) 2_654 -3_555 n
Sr2 Mn2 Sr2 178.8(4) -3_555 -4_655 n
Sr2 Mn2 Sr1 107.82(34) -3_555 1_555 n
Sr2 Mn2 Sr1 69.84(18) -3_555 2_654 n
Sr2 Mn2 O2 127.0(5) -3_555 1_555 n
Sr2 Mn2 O4 122.8(4) -3_555 1_555 n
Sr2 Mn2 O5 49.4(4) -3_555 4_564 n
Sr2 Mn2 O6 121.7(6) -3_555 1_555 n
Sr2 Mn2 O6 52.96(34) -3_555 -3_555 n
Sr2 Mn2 Sr1 71.67(19) -4_656 1_555 n
Sr2 Mn2 Sr1 110.8(4) -4_656 2_654 n
Sr2 Mn2 O2 53.5(4) -4_656 1_555 n
Sr2 Mn2 O4 57.8(4) -4_656 1_555 n
Sr2 Mn2 O5 130.0(4) -4_656 4_564 n
Sr2 Mn2 O6 57.12(33) -4_656 1_555 n
Sr2 Mn2 O6 128.2(6) -4_656 -3_555 n
Sr1 Mn2 Sr1 70.17(22) 1_555 2_654 n
Sr1 Mn2 O2 125.2(5) 1_555 1_555 n
Sr1 Mn2 O4 53.08(31) 1_555 1_555 n
Sr1 Mn2 O5 58.6(4) 1_555 4_564 n
Sr1 Mn2 O6 59.29(28) 1_555 1_555 n
Sr1 Mn2 O6 129.4(5) 1_555 -3_555 n
Sr1 Mn2 O2 125.2(5) 2_654 1_555 n
Sr1 Mn2 O4 53.08(31) 2_654 1_555 n
Sr1 Mn2 O5 58.6(4) 2_654 4_564 n
Sr1 Mn2 O6 129.4(5) 2_654 1_555 n
Sr1 Mn2 O6 59.29(28) 2_654 -3_555 n
O2 Mn2 O4 92.0(8) 1_555 1_555 n
O2 Mn2 O5 174.7(10) 1_555 4_564 n
O2 Mn2 O6 89.0(4) 1_555 1_555 n
O2 Mn2 O6 89.0(4) 1_555 -3_555 n
O4 Mn2 O5 93.3(7) 1_555 4_564 n
O4 Mn2 O6 95.1(4) 1_555 1_555 n
O4 Mn2 O6 95.1(4) 1_555 -3_555 n
O5 Mn2 O6 90.6(4) 4_564 1_555 n
O5 Mn2 O6 90.6(4) 4_564 -3_555 n
O6 Mn2 O6 169.7(8) 1_555 -3_555 n
Sr2 Mn3 Sr2 178.0(4) 1_555 2_655 n
Sr2 Mn3 Sr2 68.2(4) 1_555 -3_556 n
Sr2 Mn3 Sr2 109.85(6) 1_555 -4_655 n
Sr2 Mn3 Sr1 70.09(19) 1_555 1_555 n
Sr2 Mn3 Sr1 107.71(35) 1_555 2_655 n
Sr2 Mn3 O3 122.4(5) 1_555 1_555 n
Sr2 Mn3 O4 54.7(4) 1_555 4_565 n
Sr2 Mn3 O5 128.5(4) 1_555 1_555 n
Sr2 Mn3 O6 53.4(4) 1_555 1_555 n
Sr2 Mn3 O6 121.3(6) 1_555 -3_556 n
Sr2 Mn3 Sr2 109.85(6) 2_655 -3_556 n
Sr2 Mn3 Sr2 72.1(4) 2_655 -4_655 n
Sr2 Mn3 Sr1 111.0(4) 2_655 1_555 n
Sr2 Mn3 Sr1 71.46(20) 2_655 2_655 n
Sr2 Mn3 O3 58.3(4) 2_655 1_555 n
Sr2 Mn3 O4 124.5(4) 2_655 4_565 n
Sr2 Mn3 O5 52.78(35) 2_655 1_555 n
Sr2 Mn3 O6 128.6(6) 2_655 1_555 n
Sr2 Mn3 O6 56.7(4) 2_655 -3_556 n
Sr2 Mn3 Sr2 178.0(4) -3_556 -4_655 n
Sr2 Mn3 Sr1 107.71(35) -3_556 1_555 n
Sr2 Mn3 Sr1 70.09(19) -3_556 2_655 n
Sr2 Mn3 O3 122.4(5) -3_556 1_555 n
Sr2 Mn3 O4 54.7(4) -3_556 4_565 n
Sr2 Mn3 O5 128.5(4) -3_556 1_555 n
Sr2 Mn3 O6 121.3(6) -3_556 1_555 n
Sr2 Mn3 O6 53.4(4) -3_556 -3_556 n
Sr2 Mn3 Sr1 71.46(20) -4_656 1_555 n
Sr2 Mn3 Sr1 111.0(4) -4_656 2_655 n
Sr2 Mn3 O3 58.3(4) -4_656 1_555 n
Sr2 Mn3 O4 124.5(4) -4_656 4_565 n
Sr2 Mn3 O5 52.78(35) -4_656 1_555 n
Sr2 Mn3 O6 56.7(4) -4_656 1_555 n
Sr2 Mn3 O6 128.6(6) -4_656 -3_556 n
Sr1 Mn3 Sr1 70.21(24) 1_555 2_655 n
Sr1 Mn3 O3 129.6(5) 1_555 1_555 n
Sr1 Mn3 O4 53.03(30) 1_555 4_565 n
Sr1 Mn3 O5 58.43(28) 1_555 1_555 n
Sr1 Mn3 O6 59.40(31) 1_555 1_555 n
Sr1 Mn3 O6 129.5(5) 1_555 -3_556 n
Sr1 Mn3 O3 129.6(5) 2_655 1_555 n
Sr1 Mn3 O4 53.03(30) 2_655 4_565 n
Sr1 Mn3 O5 58.43(28) 2_655 1_555 n
Sr1 Mn3 O6 129.5(5) 2_655 1_555 n
Sr1 Mn3 O6 59.40(31) 2_655 -3_556 n
O3 Mn3 O4 176.1(10) 1_555 4_565 n
O3 Mn3 O5 91.0(8) 1_555 1_555 n
O3 Mn3 O6 88.3(4) 1_555 1_555 n
O3 Mn3 O6 88.3(4) 1_555 -3_556 n
O4 Mn3 O5 92.9(6) 4_565 1_555 n
O4 Mn3 O6 91.4(5) 4_565 1_555 n
O4 Mn3 O6 91.4(5) 4_565 -3_556 n
O5 Mn3 O6 95.0(4) 1_555 1_555 n
O5 Mn3 O6 95.0(4) 1_555 -3_556 n
O6 Mn3 O6 169.5(8) 1_555 -3_556 n
Sr2 O2 Sr2 174.3(6) 2_654 3_565 n
Sr2 O2 Sr2 88.21(10) 2_654 -1_565 n
Sr2 O2 Sr2 93.0(5) 2_654 -4_655 n
Sr2 O2 La2 0.0 2_654 2_654 n
Sr2 O2 La2 174.3(6) 2_654 3_565 n
Sr2 O2 La2 88.21(10) 2_654 -1_565 n
Sr2 O2 La2 93.0(5) 2_654 -4_656 n
Sr2 O2 Mn1 88.4(4) 2_654 1_555 n
Sr2 O2 Mn2 89.8(5) 2_654 1_555 n
Sr2 O2 Sr2 90.1(5) 3_565 -1_565 n
Sr2 O2 Sr2 88.21(10) 3_565 -4_655 n
Sr2 O2 La2 174.3(6) 3_565 2_654 n
Sr2 O2 La2 0.0 3_565 3_565 n
Sr2 O2 La2 90.1(5) 3_565 -1_565 n
Sr2 O2 La2 88.21(10) 3_565 -4_656 n
Sr2 O2 Mn1 86.1(4) 3_565 1_555 n
Sr2 O2 Mn2 95.7(5) 3_565 1_555 n
Sr2 O2 Sr2 174.3(6) -1_565 -4_655 n
Sr2 O2 La2 88.21(10) -1_565 2_654 n
Sr2 O2 La2 90.1(5) -1_565 3_565 n
Sr2 O2 La2 0.0 -1_565 -1_565 n
Sr2 O2 La2 174.3(6) -1_565 -4_656 n
Sr2 O2 Mn1 86.1(4) -1_565 1_555 n
Sr2 O2 Mn2 95.7(5) -1_565 1_555 n
Sr2 O2 La2 93.0(5) -4_656 2_654 n
Sr2 O2 La2 88.21(10) -4_656 3_565 n
Sr2 O2 La2 174.3(6) -4_656 -1_565 n
Sr2 O2 La2 0.0 -4_656 -4_656 n
Sr2 O2 Mn1 88.4(4) -4_656 1_555 n
Sr2 O2 Mn2 89.8(5) -4_656 1_555 n
La2 O2 La2 174.3(6) 2_654 3_565 n
La2 O2 La2 88.21(10) 2_654 -1_565 n
La2 O2 La2 93.0(5) 2_654 -4_656 n
La2 O2 Mn1 88.4(4) 2_654 1_555 n
La2 O2 Mn2 89.8(5) 2_654 1_555 n
La2 O2 La2 90.1(5) 3_565 -1_565 n
La2 O2 La2 88.21(10) 3_565 -4_656 n
La2 O2 Mn1 86.1(4) 3_565 1_555 n
La2 O2 Mn2 95.7(5) 3_565 1_555 n
La2 O2 La2 174.3(6) -1_565 -4_656 n
La2 O2 Mn1 86.1(4) -1_565 1_555 n
La2 O2 Mn2 95.7(5) -1_565 1_555 n
La2 O2 Mn1 88.4(4) -4_656 1_555 n
La2 O2 Mn2 89.8(5) -4_656 1_555 n
Mn1 O2 Mn2 177.4(9) 1_555 1_555 n
Sr2 O3 Sr2 171.9(4) 2_655 3_565 n
Sr2 O3 Sr2 87.98(9) 2_655 -1_566 n
Sr2 O3 Sr2 87.3(4) 2_655 -4_655 n
Sr2 O3 La2 171.9(4) 2_655 3_565 n
Sr2 O3 La2 87.98(9) 2_655 -1_566 n
Sr2 O3 Mn1 83.56(27) 2_655 2_555 n
Sr2 O3 Mn3 85.4(4) 2_655 1_555 n
Sr2 O3 Sr2 96.0(4) 3_565 -1_566 n
Sr2 O3 Sr2 87.98(9) 3_565 -4_655 n
Sr2 O3 La2 0.0 3_565 3_565 n
Sr2 O3 La2 96.0(4) 3_565 -1_566 n
Sr2 O3 Mn1 89.44(26) 3_565 2_555 n
Sr2 O3 Mn3 100.7(4) 3_565 1_555 n
Sr2 O3 Sr2 171.9(4) -1_566 -4_655 n
Sr2 O3 La2 96.0(4) -1_566 3_565 n
Sr2 O3 La2 0.0 -1_566 -1_566 n
Sr2 O3 Mn1 89.44(26) -1_566 2_555 n
Sr2 O3 Mn3 100.7(4) -1_566 1_555 n
Sr2 O3 La2 87.98(9) -4_656 3_565 n
Sr2 O3 La2 171.9(4) -4_656 -1_566 n
Sr2 O3 Mn1 83.56(27) -4_656 2_555 n
Sr2 O3 Mn3 85.4(4) -4_656 1_555 n
La2 O3 La2 96.0(4) 3_565 -1_566 n
La2 O3 Mn1 89.44(26) 3_565 2_555 n
La2 O3 Mn3 100.7(4) 3_565 1_555 n
La2 O3 Mn1 89.44(26) -1_566 2_555 n
La2 O3 Mn3 100.7(4) -1_566 1_555 n
Mn1 O3 Mn3 164.7(7) 2_555 1_555 n
Sr2 O4 Sr2 86.7(4) 2_654 -4_655 n
Sr2 O4 Sr1 174.8(4) 2_654 1_555 n
Sr2 O4 Sr1 90.51(14) 2_654 2_654 n
Sr2 O4 Mn2 84.9(4) 2_654 1_555 n
Sr2 O4 Mn3 91.7(4) 2_654 2_654 n
Sr2 O4 Sr1 90.51(14) -4_656 1_555 n
Sr2 O4 Sr1 174.8(4) -4_656 2_654 n
Sr2 O4 Mn2 84.9(4) -4_656 1_555 n
Sr2 O4 Mn3 91.7(4) -4_656 2_654 n
Sr1 O4 Sr1 91.9(4) 1_555 2_654 n
Sr1 O4 Mn2 90.4(4) 1_555 1_555 n
Sr1 O4 Mn3 92.8(4) 1_555 2_654 n
Sr1 O4 Mn2 90.4(4) 2_654 1_555 n
Sr1 O4 Mn3 92.8(4) 2_654 2_654 n
Mn2 O4 Mn3 175.4(9) 1_555 2_654 n
Sr2 O5 Sr2 95.3(4) 2_655 -4_655 n
Sr2 O5 Sr1 172.4(4) 2_655 1_555 n
Sr2 O5 Sr1 89.86(14) 2_655 2_655 n
Sr2 O5 La2 0.0 2_655 2_655 n
Sr2 O5 La2 95.3(4) 2_655 -4_656 n
Sr2 O5 Mn2 97.6(5) 2_655 2_655 n
Sr2 O5 Mn3 89.65(32) 2_655 1_555 n
Sr2 O5 Sr1 89.86(14) -4_656 1_555 n
Sr2 O5 Sr1 172.4(4) -4_656 2_655 n
Sr2 O5 La2 95.3(4) -4_656 2_655 n
Sr2 O5 La2 0.0 -4_656 -4_656 n
Sr2 O5 Mn2 97.6(5) -4_656 2_655 n
Sr2 O5 Mn3 89.65(32) -4_656 1_555 n
Sr1 O5 Sr1 84.48(28) 1_555 2_655 n
Sr1 O5 La2 172.4(4) 1_555 2_655 n
Sr1 O5 La2 89.86(14) 1_555 -4_656 n
Sr1 O5 Mn2 87.2(4) 1_555 2_655 n
Sr1 O5 Mn3 84.9(4) 1_555 1_555 n
Sr1 O5 La2 89.86(14) 2_655 2_655 n
Sr1 O5 La2 172.4(4) 2_655 -4_656 n
Sr1 O5 Mn2 87.2(4) 2_655 2_655 n
Sr1 O5 Mn3 84.9(4) 2_655 1_555 n
La2 O5 La2 95.3(4) 2_655 -4_656 n
La2 O5 Mn2 97.6(5) 2_655 2_655 n
La2 O5 Mn3 89.65(32) 2_655 1_555 n
La2 O5 Mn2 97.6(5) -4_656 2_655 n
La2 O5 Mn3 89.65(32) -4_656 1_555 n
Mn2 O5 Mn3 169.2(9) 2_655 1_555 n
Sr2 O6 Sr2 101.50(16) 1_555 3_565 n
Sr2 O6 Sr2 173.89(26) 1_555 -4_655 n
Sr2 O6 Sr1 87.13(19) 1_555 1_555 n
Sr2 O6 La2 0.0 1_555 1_555 n
Sr2 O6 La2 173.89(26) 1_555 -4_656 n
Sr2 O6 Mn2 92.5(5) 1_555 1_555 n
Sr2 O6 Mn3 92.4(5) 1_555 1_555 n
Sr2 O6 Sr2 84.59(24) 3_565 -4_655 n
Sr2 O6 Sr1 171.37(26) 3_565 1_555 n
Sr2 O6 La2 101.50(16) 3_565 1_555 n
Sr2 O6 La2 84.59(24) 3_565 -4_656 n
Sr2 O6 Mn2 94.0(5) 3_565 1_555 n
Sr2 O6 Mn3 94.1(5) 3_565 1_555 n
Sr2 O6 Sr1 86.78(18) -4_656 1_555 n
Sr2 O6 La2 173.89(26) -4_656 1_555 n
Sr2 O6 La2 0.0 -4_656 -4_656 n
Sr2 O6 Mn2 86.5(5) -4_656 1_555 n
Sr2 O6 Mn3 87.7(6) -4_656 1_555 n
Sr1 O6 La2 87.13(19) 1_555 1_555 n
Sr1 O6 La2 86.78(18) 1_555 -4_656 n
Sr1 O6 Mn2 85.3(4) 1_555 1_555 n
Sr1 O6 Mn3 85.7(5) 1_555 1_555 n
La2 O6 La2 173.89(26) 1_555 -4_656 n
La2 O6 Mn2 92.5(5) 1_555 1_555 n
La2 O6 Mn3 92.4(5) 1_555 1_555 n
La2 O6 Mn2 86.5(5) -4_656 1_555 n
La2 O6 Mn3 87.7(6) -4_656 1_555 n
Mn2 O6 Mn3 169.6(5) 1_555 1_555 n
Sr2 O1 Sr2 179.371(4) 1_545 3_565 n
Sr2 O1 Sr2 90.0017(19) 1_545 -2_455 n
Sr2 O1 Sr2 90.0017(19) 1_545 -4_655 n
Sr2 O1 La2 0.0 1_545 1_545 n
Sr2 O1 La2 179.371(4) 1_545 3_565 n
Sr2 O1 La2 90.0017(19) 1_545 -2_456 n
Sr2 O1 La2 90.0017(19) 1_545 -4_656 n
Sr2 O1 Mn1 90.31(18) 1_545 1_555 n
Sr2 O1 Mn1 89.69(18) 1_545 2_555 n
Sr2 O1 Sr2 90.0017(19) 3_565 -2_455 n
Sr2 O1 Sr2 90.0017(19) 3_565 -4_655 n
Sr2 O1 La2 179.371(4) 3_565 1_545 n
Sr2 O1 La2 0.0 3_565 3_565 n
Sr2 O1 La2 90.0017(19) 3_565 -2_456 n
Sr2 O1 La2 90.0017(19) 3_565 -4_656 n
Sr2 O1 Mn1 90.31(18) 3_565 1_555 n
Sr2 O1 Mn1 89.69(18) 3_565 2_555 n
Sr2 O1 Sr2 179.371(4) -2_455 -4_655 n
Sr2 O1 La2 90.0017(19) -2_456 1_545 n
Sr2 O1 La2 90.0017(19) -2_456 3_565 n
Sr2 O1 La2 0.0 -2_456 -2_456 n
Sr2 O1 La2 179.371(4) -2_456 -4_656 n
Sr2 O1 Mn1 89.69(18) -2_456 1_555 n
Sr2 O1 Mn1 90.31(18) -2_456 2_555 n
Sr2 O1 La2 90.0017(19) -4_656 1_545 n
Sr2 O1 La2 90.0017(19) -4_656 3_565 n
Sr2 O1 La2 179.371(4) -4_656 -2_456 n
Sr2 O1 La2 0.0 -4_656 -4_656 n
Sr2 O1 Mn1 89.69(18) -4_656 1_555 n
Sr2 O1 Mn1 90.31(18) -4_656 2_555 n
La2 O1 La2 179.371(4) 1_545 3_565 n
La2 O1 La2 90.0017(19) 1_545 -2_456 n
La2 O1 La2 90.0017(19) 1_545 -4_656 n
La2 O1 Mn1 90.31(18) 1_545 1_555 n
La2 O1 Mn1 89.69(18) 1_545 2_555 n
La2 O1 La2 90.0017(19) 3_565 -2_456 n
La2 O1 La2 90.0017(19) 3_565 -4_656 n
La2 O1 Mn1 90.31(18) 3_565 1_555 n
La2 O1 Mn1 89.69(18) 3_565 2_555 n
La2 O1 La2 179.371(4) -2_456 -4_656 n
La2 O1 Mn1 89.69(18) -2_456 1_555 n
La2 O1 Mn1 90.31(18) -2_456 2_555 n
La2 O1 Mn1 89.69(18) -4_656 1_555 n
La2 O1 Mn1 90.31(18) -4_656 2_555 n
Mn1 O1 Mn1 180.0 1_555 2_555 n

loop_
_geom_bond_atom_site_label_1
_geom_bond_atom_site_label_2
_geom_bond_distance
_geom_bond_site_symmetry_2
_geom_bond_publ_flag
Sr2 Sr2 4.294(7) 3_565 n
Sr2 Sr2 3.744(5) -2_465 n
Sr2 Sr2 3.882(16) -3_555 n
Sr2 Sr2 3.823(16) -3_556 n
Sr2 Sr2 3.744(5) -4_665 n
Sr2 Sr1 3.882(4) 1_555 n
Sr2 La2 4.294(7) 3_565 n
Sr2 La2 3.744(5) -2_465 n
Sr2 La2 3.882(16) -3_555 n
Sr2 La2 3.823(16) -3_556 n
Sr2 La2 3.744(5) -4_665 n
Sr2 Mn1 3.283(6) 1_565 n
Sr2 Mn1 3.266(6) 2_565 n
Sr2 Mn2 3.429(12) 1_555 n
Sr2 Mn2 3.525(11) 3_565 n
Sr2 Mn2 3.278(12) 4_565 n
Sr2 Mn3 3.410(13) 1_555 n
Sr2 Mn3 3.511(11) 3_565 n
Sr2 Mn3 3.297(12) 4_564 n
Sr2 O2 2.742(13) 3_565 n
Sr2 O2 2.636(12) 4_565 n
Sr2 O3 2.573(9) 3_565 n
Sr2 O3 2.813(9) 4_564 n
Sr2 O4 2.785(11) 4_565 n
Sr2 O5 2.626(10) 4_564 n
Sr2 O6 2.739(8) 1_555 n
Sr2 O6 2.806(8) 3_565 n
Sr2 O6 2.758(7) -2_565 n
Sr2 O1 2.648(4) 1_565 n
Sr1 Sr2 3.882(4) 1_555 n
Sr1 Sr2 3.882(4) 3_665 n
Sr1 Sr2 3.882(4) -2_565 n
Sr1 Sr2 3.882(4) -4_655 n
Sr1 Sr1 3.85248(14) 2_654 n
Sr1 Sr1 3.85248(14) 2_655 n
Sr1 La2 3.882(4) 1_555 n
Sr1 La2 3.882(4) 3_665 n
Sr1 La2 3.882(4) -2_565 n
Sr1 La2 3.882(4) -4_655 n
Sr1 Mn2 3.351(9) 1_555 n
Sr1 Mn2 3.351(9) 2_655 n
Sr1 Mn2 3.351(9) 3_665 n
Sr1 Mn2 3.351(9) 4_565 n
Sr1 Mn3 3.349(10) 1_555 n
Sr1 Mn3 3.349(10) 2_654 n
Sr1 Mn3 3.349(10) 3_665 n
Sr1 Mn3 3.349(10) 4_564 n
Sr1 O4 2.679(8) 1_555 n
Sr1 O4 2.679(8) 2_655 n
Sr1 O4 2.679(8) 3_665 n
Sr1 O4 2.679(8) 4_565 n
Sr1 O5 2.865(8) 1_555 n
Sr1 O5 2.865(8) 2_654 n
Sr1 O5 2.865(8) 3_665 n
Sr1 O5 2.865(8) 4_564 n
Sr1 O6 2.891(6) 1_555 n
Sr1 O6 2.891(6) 3_665 n
Sr1 O6 2.891(6) -2_565 n
Sr1 O6 2.891(6) -4_655 n
La2 Sr2 4.294(7) 3_565 n
La2 Sr2 3.744(5) -2_465 n
La2 Sr2 3.882(16) -3_555 n
La2 Sr2 3.823(16) -3_556 n
La2 Sr2 3.744(5) -4_665 n
La2 Sr1 3.882(4) 1_555 n
La2 La2 3.744(5) -2_465 n
La2 La2 3.882(16) -3_555 n
La2 La2 3.823(16) -3_556 n
La2 La2 3.744(5) -4_665 n
La2 Mn1 3.283(6) 1_565 n
La2 Mn1 3.266(6) 2_565 n
La2 Mn2 3.429(12) 1_555 n
La2 Mn2 3.525(11) 3_565 n
La2 Mn2 3.278(12) 4_565 n
La2 Mn3 3.410(13) 1_555 n
La2 Mn3 3.511(11) 3_565 n
La2 Mn3 3.297(12) 4_564 n
La2 O2 2.742(13) 3_565 n
La2 O2 2.636(12) 4_565 n
La2 O3 2.573(9) 3_565 n
La2 O3 2.813(9) 4_564 n
La2 O4 2.785(11) 4_565 n
La2 O5 2.626(10) 4_564 n
La2 O6 2.739(8) 1_555 n
La2 O6 2.806(8) 3_565 n
La2 O6 2.758(7) -2_565 n
La2 O1 2.648(4) 1_565 n
Mn1 Sr2 3.283(6) 1_545 n
Mn1 Sr2 3.266(6) 2_654 n
Mn1 Sr2 3.283(6) 3_565 n
Mn1 Sr2 3.266(6) 4_454 n
Mn1 Sr2 3.283(6) -1_565 n
Mn1 Sr2 3.266(6) -2_455 n
Mn1 Sr2 3.283(6) -3_545 n
Mn1 Sr2 3.266(6) -4_655 n
Mn1 La2 3.283(6) 1_545 n
Mn1 La2 3.266(6) 2_654 n
Mn1 La2 3.283(6) 3_565 n
Mn1 La2 3.266(6) 4_454 n
Mn1 La2 3.283(6) -1_565 n
Mn1 La2 3.266(6) -2_455 n
Mn1 La2 3.283(6) -3_545 n
Mn1 La2 3.266(6) -4_655 n
Mn1 O2 2.001(14) 1_555 n
Mn1 O2 2.001(14) 3_555 n
Mn1 O3 2.037(9) 2_554 n
Mn1 O3 2.037(9) 4_554 n
Mn1 O1 1.92624(7) 1_555 n
Mn1 O1 1.92624(7) 2_554 n
Mn2 Sr2 3.429(12) 1_555 n
Mn2 Sr2 3.278(12) 2_654 n
Mn2 Sr2 3.525(11) 3_565 n
Mn2 Sr2 3.525(11) -1_565 n
Mn2 Sr2 3.429(12) -3_555 n
Mn2 Sr2 3.278(12) -4_655 n
Mn2 Sr1 3.351(9) 1_555 n
Mn2 Sr1 3.351(9) 2_654 n
Mn2 La2 3.429(12) 1_555 n
Mn2 La2 3.278(12) 2_654 n
Mn2 La2 3.525(11) 3_565 n
Mn2 La2 3.525(11) -1_565 n
Mn2 La2 3.429(12) -3_555 n
Mn2 La2 3.278(12) -4_655 n
Mn2 O2 1.957(19) 1_555 n
Mn2 O4 1.993(16) 1_555 n
Mn2 O5 1.886(15) 4_564 n
Mn2 O6 1.947(11) 1_555 n
Mn2 O6 1.947(11) -3_555 n
Mn3 Sr2 3.410(13) 1_555 n
Mn3 Sr2 3.297(12) 2_655 n
Mn3 Sr2 3.511(11) 3_565 n
Mn3 Sr2 3.511(11) -1_566 n
Mn3 Sr2 3.410(13) -3_556 n
Mn3 Sr2 3.297(12) -4_655 n
Mn3 Sr1 3.349(10) 1_555 n
Mn3 Sr1 3.349(10) 2_655 n
Mn3 La2 3.410(13) 1_555 n
Mn3 La2 3.297(12) 2_655 n
Mn3 La2 3.511(11) 3_565 n
Mn3 La2 3.511(11) -1_566 n
Mn3 La2 3.410(13) -3_556 n
Mn3 La2 3.297(12) -4_655 n
Mn3 O3 1.960(15) 1_555 n
Mn3 O4 1.885(14) 4_565 n
Mn3 O5 2.010(18) 1_555 n
Mn3 O6 1.921(11) 1_555 n
Mn3 O6 1.921(11) -3_556 n
O2 Sr2 2.636(12) 2_654 n
O2 Sr2 2.742(13) 3_565 n
O2 Sr2 2.742(13) -1_565 n
O2 Sr2 2.636(12) -4_655 n
O2 La2 2.636(12) 2_654 n
O2 La2 2.742(13) 3_565 n
O2 La2 2.742(13) -1_565 n
O2 La2 2.636(12) -4_655 n
O2 Mn1 2.001(14) 1_555 n
O2 Mn2 1.957(19) 1_555 n
O3 Sr2 2.813(9) 2_655 n
O3 Sr2 2.573(9) 3_565 n
O3 Sr2 2.573(9) -1_566 n
O3 Sr2 2.813(9) -4_655 n
O3 La2 2.813(9) 2_655 n
O3 La2 2.573(9) 3_565 n
O3 La2 2.573(9) -1_566 n
O3 La2 2.813(9) -4_655 n
O3 Mn1 2.037(9) 2_555 n
O3 Mn3 1.960(15) 1_555 n
O4 Sr2 2.785(11) 2_654 n
O4 Sr2 2.785(11) -4_655 n
O4 Sr1 2.679(8) 1_555 n
O4 Sr1 2.679(8) 2_654 n
O4 La2 2.785(11) 2_654 n
O4 La2 2.785(11) -4_655 n
O4 Mn2 1.993(16) 1_555 n
O4 Mn3 1.885(14) 2_654 n
O5 Sr2 2.626(10) 2_655 n
O5 Sr2 2.626(10) -4_655 n
O5 Sr1 2.865(8) 1_555 n
O5 Sr1 2.865(8) 2_655 n
O5 La2 2.626(10) 2_655 n
O5 La2 2.626(10) -4_655 n
O5 Mn2 1.886(15) 2_655 n
O5 Mn3 2.010(18) 1_555 n
O6 Sr2 2.739(8) 1_555 n
O6 Sr2 2.806(8) 3_565 n
O6 Sr2 2.758(7) -4_655 n
O6 Sr1 2.891(6) 1_555 n
O6 La2 2.739(8) 1_555 n
O6 La2 2.806(8) 3_565 n
O6 La2 2.758(7) -4_655 n
O6 Mn2 1.947(11) 1_555 n
O6 Mn3 1.921(11) 1_555 n
O1 Sr2 2.648(4) 1_545 n
O1 Sr2 2.648(4) 3_565 n
O1 Sr2 2.648(4) -2_455 n
O1 Sr2 2.648(4) -4_655 n
O1 La2 2.648(4) 1_545 n
O1 La2 2.648(4) 3_565 n
O1 La2 2.648(4) -2_455 n
O1 La2 2.648(4) -4_655 n
O1 Mn1 1.92624(7) 1_555 n
O1 Mn1 1.92624(7) 2_555 n
